data_9000360
loop_
_publ_author_name
'Sueno, S.'
'Cameron, M.'
'Papike, J. J.'
'Prewitt, C. T.'

_publ_section_title
;
 The high temperature crystal chemistry of tremolite
 T = 700 C
;
_journal_name_full 'American Mineralogist'
_journal_page_first 649
_journal_page_last 664
_journal_volume 58
_journal_year 1973
_chemical_formula_sum 'Ca2 H2 Mg5 O24 Si8'
_chemical_name_mineral Tremolite
_space_group_IT_number 12
_symmetry_space_group_name_Hall '-C 2y'
_symmetry_space_group_name_H-M 'C 1 2/m 1'
_cell_angle_alpha 90
_cell_angle_beta 104.46
_cell_angle_gamma 90
_cell_formula_units_Z 2
_cell_length_a 9.898
_cell_length_b 18.19
_cell_length_c 5.296
_cell_volume 923.311
_database_code_amcsd 0000369
_diffrn_ambient_temperature 973.15
_exptl_crystal_density_diffrn 2.922
_cod_original_formula_sum 'Si8 Mg5 Ca2 O24 H2'
_cod_database_code 9000360

loop_
_space_group_symop_operation_xyz
x,y,z
1/2+x,1/2+y,z
x,-y,z
1/2+x,1/2-y,z
-x,y,-z
1/2-x,1/2+y,-z
-x,-y,-z
1/2-x,1/2-y,-z

loop_
_atom_site_aniso_label
_atom_site_aniso_U_11
_atom_site_aniso_U_22
_atom_site_aniso_U_33
_atom_site_aniso_U_12
_atom_site_aniso_U_13
_atom_site_aniso_U_23
Si1 0.01457 0.00939 0.01848 -0.00141 0.00787 -0.00009
Si2 0.01475 0.01157 0.01783 -0.00256 0.00852 -0.00066
Mg1 0.02164 0.01492 0.01915 0.00000 0.01096 0.00000
Mg2 0.02090 0.01391 0.02089 0.00000 0.01103 0.00000
Mg3 0.02364 0.01391 0.01537 0.00000 0.00931 0.00000
Ca4 0.03704 0.01877 0.04101 0.00000 0.02821 0.00000
O1 0.01820 0.01693 0.02292 -0.00053 0.00832 -0.00066
O2 0.01866 0.01894 0.02190 0.00071 0.00879 -0.00095
O-H3 0.03034 0.01693 0.02473 0.00000 0.01457 0.00000
O4 0.03211 0.01576 0.03332 -0.00848 0.01616 -0.00378
O5 0.02411 0.02598 0.02369 -0.00062 0.01078 0.00789
O6 0.02187 0.02632 0.02142 0.00159 0.00627 -0.00695
O7 0.02769 0.00754 0.04944 0.00000 0.01292 0.00000

loop_
_atom_site_label
_atom_site_fract_x
_atom_site_fract_y
_atom_site_fract_z
_atom_site_type_symbol
_atom_site_attached_hydrogens
Si1 0.27910 0.08370 0.29450 Si 0
Si2 0.28800 0.17020 0.80270 Si 0
Mg1 0.00000 0.08780 0.50000 Mg 0
Mg2 0.00000 0.17760 0.00000 Mg 0
Mg3 0.00000 0.00000 0.00000 Mg 0
Ca4 0.00000 0.27780 0.50000 Ca 0
O1 0.11180 0.08630 0.21750 O 0
O2 0.11980 0.17130 0.72350 O 0
O-H3 0.11060 0.00000 0.71790 O 1
O4 0.36620 0.24610 0.79580 O 0
O5 0.34410 0.13160 0.09360 O 0
O6 0.34200 0.11940 0.58200 O 0
O7 0.33490 0.00000 0.29570 O 0

loop_
_cod_changelog_entry_id
_cod_changelog_entry_author
_cod_changelog_entry_date
_cod_changelog_entry_text
1
;cod-tools version 3.8.0
Id: cif_guess_AMCSD_atom_types 9574 2023-05-10 09:00:05Z saulius
;
2023-05-10T18:46:10+03:00
;Derived atom types and hydrogen counts
from atom names that follow the AMCSD naming convention
(Wat == water, O-H == hydroxyl).
;
2
;cod-tools version 3.10.1
Id: cif_fix_AMCSD_aniso_labels 10200 2024-08-01 14:09:44Z saulius
;
2024-08-02T12:19:42+03:00
;Changed the following '_atom_site_aniso_label' values:
'OH3' -> 'O-H3'
;

loop_
_cod_related_entry_id
_cod_related_entry_database
_cod_related_entry_code
1 AMCSD 0000369
